data_4325536
loop_
_publ_author_name
'Geng Bang Jin'
'S. Skanthakumar'
'L. Soderholm'

_publ_section_title
;
 Two New Neptunyl(V) Selenites: A Novel Cation-Cation Interaction
 Framework in (NpO2)3(OH)(SeO3)(H2O)2.H2O and a Uranophane-Type Sheet in
 Na(NpO2)(SeO3)(H2O)
;
_journal_name_full 'Inorganic Chemistry'
_journal_page_first 6297
_journal_page_last 6303
_journal_paper_doi 10.1021/ic200696g
_journal_volume 50
_journal_year 2011
_chemical_formula_moiety 'Na (Np O2) (Se O3) (H2 O)'
_chemical_formula_sum 'H2 Na Np O6 Se'
_chemical_formula_weight 436.97
_chemical_name_common 'Sodium dioxoneptunium(V) selenite hydrate'
_chemical_name_systematic
; 
 ? 
;
_space_group_IT_number 12
_symmetry_cell_setting monoclinic
_symmetry_space_group_name_Hall '-C 2y'
_symmetry_space_group_name_H-M 'C 1 2/m 1'
_atom_sites_solution_hydrogens notdet
_atom_sites_solution_primary direct
_atom_sites_solution_secondary difmap
_audit_creation_method SHELXL-97
_cell_angle_alpha 90.00
_cell_angle_beta 112.005(4)
_cell_angle_gamma 90.00
_cell_formula_units_Z 4
_cell_length_a 14.874(4)
_cell_length_b 7.271(2)
_cell_length_c 6.7583(18)
_cell_measurement_reflns_used 3079
_cell_measurement_temperature 100(2)
_cell_measurement_theta_max 32.84
_cell_measurement_theta_min 4.92
_cell_volume 677.7(3)
_computing_cell_refinement 'Bruker APEX2'
_computing_data_collection 'Bruker APEX2'
_computing_data_reduction 'Bruker SAINT'
_computing_molecular_graphics 'CrystalMaker for Windows ver. 2.0.6 (2008)'
_computing_publication_material 'SHELXTL-97 (Sheldrick, 1997)'
_computing_structure_refinement 'SHELXL-97 (Sheldrick, 2008)'
_computing_structure_solution 'SHELXS-97 (Sheldrick, 2008)'
_diffrn_ambient_temperature 100(2)
_diffrn_measured_fraction_theta_full 0.948
_diffrn_measured_fraction_theta_max 0.948
_diffrn_measurement_device_type 'Bruker APEX-II CCD'
_diffrn_measurement_method '0.3 wide w/ exposures'
_diffrn_radiation_monochromator graphite
_diffrn_radiation_source 'fine-focus sealed tube'
_diffrn_radiation_type MoK\a
_diffrn_radiation_wavelength 0.71073
_diffrn_reflns_av_R_equivalents 0.0507
_diffrn_reflns_av_sigmaI/netI 0.0444
_diffrn_reflns_limit_h_max 22
_diffrn_reflns_limit_h_min -22
_diffrn_reflns_limit_k_max 11
_diffrn_reflns_limit_k_min -11
_diffrn_reflns_limit_l_max 10
_diffrn_reflns_limit_l_min -10
_diffrn_reflns_number 5364
_diffrn_reflns_theta_full 33.08
_diffrn_reflns_theta_max 33.08
_diffrn_reflns_theta_min 4.92
_diffrn_standards_number 0
_exptl_absorpt_coefficient_mu 20.731
_exptl_absorpt_correction_T_max 0.6307
_exptl_absorpt_correction_T_min 0.1059
_exptl_absorpt_correction_type numerical
_exptl_absorpt_process_details 'faces indexed'
_exptl_crystal_colour green
_exptl_crystal_density_diffrn 4.283
_exptl_crystal_description plate
_exptl_crystal_F_000 752
_exptl_crystal_size_max 0.160
_exptl_crystal_size_mid 0.145
_exptl_crystal_size_min 0.020
_refine_diff_density_max 12.777
_refine_diff_density_min -4.200
_refine_diff_density_rms 0.668
_refine_ls_extinction_method none
_refine_ls_goodness_of_fit_ref 1.078
_refine_ls_hydrogen_treatment undef
_refine_ls_matrix_type full
_refine_ls_number_parameters 51
_refine_ls_number_reflns 1305
_refine_ls_number_restraints 0
_refine_ls_restrained_S_all 1.078
_refine_ls_R_factor_all 0.0557
_refine_ls_R_factor_gt 0.0477
_refine_ls_shift/su_max 0.001
_refine_ls_shift/su_mean 0.000
_refine_ls_structure_factor_coef Fsqd
_refine_ls_weighting_details 'calc w=1/[\s^2^(Fo^2^)+(0.0737P)^2^+13.6890P] where P=(Fo^2^+2Fc^2^)/3'
_refine_ls_weighting_scheme calc
_refine_ls_wR_factor_gt 0.1120
_refine_ls_wR_factor_ref 0.1173
_reflns_number_gt 1148
_reflns_number_total 1305
_reflns_threshold_expression >2sigma(I)
_cod_data_source_file ic200696g_si_001_2.cif
_cod_data_source_block compound(2)
_cod_database_code 4325536

loop_
_symmetry_equiv_pos_as_xyz
'x, y, z'
'-x, y, -z'
'x+1/2, y+1/2, z'
'-x+1/2, y+1/2, -z'
'-x, -y, -z'
'x, -y, z'
'-x+1/2, -y+1/2, -z'
'x+1/2, -y+1/2, z'

loop_
_atom_site_label
_atom_site_type_symbol
_atom_site_fract_x
_atom_site_fract_y
_atom_site_fract_z
_atom_site_U_iso_or_equiv
_atom_site_adp_type
_atom_site_occupancy
_atom_site_symmetry_multiplicity
_atom_site_calc_flag
_atom_site_refinement_flags
Na1 Na 0.4625(4) 0.0000 0.2072(8) 0.0192(10) Uani 1 2 d S
Np1 Np 0.26282(3) 0.0000 0.37224(6) 0.00974(15) Uani 1 2 d S
Se1 Se 0.79480(9) 0.0000 0.19819(18) 0.0129(2) Uani 1 2 d S
O1 O 0.2592(5) 0.3289(8) 0.3229(10) 0.0199(13) Uani 1 1 d .
O2 O 0.1318(7) 0.0000 0.2285(15) 0.0192(17) Uani 1 2 d S
O3 O 0.2928(6) 0.0000 0.0475(13) 0.0135(15) Uani 1 2 d S
O4 O 0.3951(7) 0.0000 0.4989(14) 0.0162(16) Uani 1 2 d S
O5 O 0.0000 0.2745(13) 0.0000 0.0219(18) Uani 1 2 d S

loop_
_atom_site_aniso_label
_atom_site_aniso_U_11
_atom_site_aniso_U_22
_atom_site_aniso_U_33
_atom_site_aniso_U_23
_atom_site_aniso_U_13
_atom_site_aniso_U_12
Na1 0.024(3) 0.018(3) 0.016(2) 0.000 0.0086(19) 0.000
Np1 0.0188(2) 0.0032(2) 0.0082(2) 0.000 0.00614(15) 0.000
Se1 0.0221(6) 0.0080(5) 0.0099(4) 0.000 0.0076(4) 0.000
O1 0.043(4) 0.007(2) 0.014(2) 0.001(2) 0.015(3) 0.000(3)
O2 0.028(5) 0.010(4) 0.019(4) 0.000 0.008(4) 0.000
O3 0.017(4) 0.014(4) 0.009(3) 0.000 0.004(3) 0.000
O4 0.021(4) 0.013(4) 0.014(4) 0.000 0.006(3) 0.000
O5 0.025(5) 0.013(4) 0.025(4) 0.000 0.007(4) 0.000

loop_
_atom_type_symbol
_atom_type_description
_atom_type_scat_dispersion_real
_atom_type_scat_dispersion_imag
_atom_type_scat_source
O O 0.0106 0.0060 'International Tables Vol C Tables 4.2.6.8 and 6.1.1.4'
H H 0.0000 0.0000 'International Tables Vol C Tables 4.2.6.8 and 6.1.1.4'
Na Na 0.0362 0.0249 'International Tables Vol C Tables 4.2.6.8 and 6.1.1.4'
Se Se -0.0929 2.2259 'International Tables Vol C Tables 4.2.6.8 and 6.1.1.4'
Np Np -11.4937 4.1493 'International Tables Vol C Tables 4.2.6.8 and 6.1.1.4'

loop_
_geom_angle_atom_site_label_1
_geom_angle_atom_site_label_2
_geom_angle_atom_site_label_3
_geom_angle
_geom_angle_site_symmetry_1
_geom_angle_site_symmetry_3
O4 Na1 O3 152.0(4) 5_656 .
O4 Na1 O5 99.6(2) 5_656 3_545
O3 Na1 O5 100.4(2) . 3_545
O4 Na1 O5 99.6(2) 5_656 7
O3 Na1 O5 100.4(2) . 7
O5 Na1 O5 88.2(4) 3_545 7
O4 Na1 O4 80.3(4) 5_656 .
O3 Na1 O4 71.7(3) . .
O5 Na1 O4 135.75(19) 3_545 .
O5 Na1 O4 135.75(19) 7 .
O4 Na1 Na1 103.5(3) 5_656 5_655
O3 Na1 Na1 104.5(3) . 5_655
O5 Na1 Na1 44.12(19) 3_545 5_655
O5 Na1 Na1 44.12(19) 7 5_655
O4 Na1 Na1 176.2(4) . 5_655
O4 Na1 Np1 109.7(3) 5_656 .
O3 Na1 Np1 42.2(2) . .
O5 Na1 Np1 126.91(18) 3_545 .
O5 Na1 Np1 126.91(18) 7 .
O4 Na1 Np1 29.4(2) . .
Na1 Na1 Np1 146.8(3) 5_655 .
O4 Na1 Na1 42.4(3) 5_656 5_656
O3 Na1 Na1 109.5(3) . 5_656
O5 Na1 Na1 126.5(2) 3_545 5_656
O5 Na1 Na1 126.5(2) 7 5_656
O4 Na1 Na1 37.9(2) . 5_656
Na1 Na1 Na1 145.9(3) 5_655 5_656
Np1 Na1 Na1 67.31(15) . 5_656
O4 Na1 Np1 12.2(2) 5_656 5_656
O3 Na1 Np1 164.2(3) . 5_656
O5 Na1 Np1 90.92(14) 3_545 5_656
O5 Na1 Np1 90.92(14) 7 5_656
O4 Na1 Np1 92.5(2) . 5_656
Na1 Na1 Np1 91.3(2) 5_655 5_656
Np1 Na1 Np1 121.93(14) . 5_656
Na1 Na1 Np1 54.62(14) 5_656 5_656
O2 Np1 O4 176.1(4) . .
O2 Np1 O3 92.3(3) . .
O4 Np1 O3 83.8(3) . .
O2 Np1 O1 87.85(18) . .
O4 Np1 O1 91.65(18) . .
O3 Np1 O1 82.85(15) . .
O2 Np1 O1 87.85(18) . 6
O4 Np1 O1 91.65(18) . 6
O3 Np1 O1 82.85(15) . 6
O1 Np1 O1 164.9(3) . 6
O2 Np1 O1 89.7(3) . 7_556
O4 Np1 O1 93.7(3) . 7_556
O3 Np1 O1 150.49(14) . 7_556
O1 Np1 O1 67.8(2) . 7_556
O1 Np1 O1 126.65(16) 6 7_556
O2 Np1 O1 89.7(3) . 4_546
O4 Np1 O1 93.7(3) . 4_546
O3 Np1 O1 150.49(14) . 4_546
O1 Np1 O1 126.65(16) . 4_546
O1 Np1 O1 67.8(2) 6 4_546
O1 Np1 O1 58.9(3) 7_556 4_546
O2 Np1 Se1 83.7(3) . 5_656
O4 Np1 Se1 100.1(3) . 5_656
O3 Np1 Se1 176.1(2) . 5_656
O1 Np1 Se1 96.97(15) . 5_656
O1 Np1 Se1 96.97(15) 6 5_656
O1 Np1 Se1 29.98(14) 7_556 5_656
O1 Np1 Se1 29.98(14) 4_546 5_656
O2 Np1 Na1 133.4(3) . .
O4 Np1 Na1 42.7(3) . .
O3 Np1 Na1 41.1(2) . .
O1 Np1 Na1 86.23(16) . .
O1 Np1 Na1 86.23(16) 6 .
O1 Np1 Na1 129.49(17) 7_556 .
O1 Np1 Na1 129.49(17) 4_546 .
Se1 Np1 Na1 142.82(9) 5_656 .
O2 Np1 Na1 168.5(3) . 5_656
O4 Np1 Na1 15.4(3) . 5_656
O3 Np1 Na1 99.2(2) . 5_656
O1 Np1 Na1 93.55(17) . 5_656
O1 Np1 Na1 93.55(17) 6 5_656
O1 Np1 Na1 80.29(18) 7_556 5_656
O1 Np1 Na1 80.29(18) 4_546 5_656
Se1 Np1 Na1 84.75(8) 5_656 5_656
Na1 Np1 Na1 58.07(14) . 5_656
O3 Se1 O1 102.7(3) 5_655 8
O3 Se1 O1 102.7(3) 5_655 3_545
O1 Se1 O1 94.5(4) 8 3_545
O3 Se1 Np1 120.3(3) 5_655 5_656
O1 Se1 Np1 48.3(2) 8 5_656
O1 Se1 Np1 48.3(2) 3_545 5_656
Se1 O1 Np1 143.3(4) 3_455 .
Se1 O1 Np1 101.8(3) 3_455 7_556
Np1 O1 Np1 112.2(2) . 7_556
Se1 O3 Na1 139.1(5) 5_655 .
Se1 O3 Np1 124.2(4) 5_655 .
Na1 O3 Np1 96.7(3) . .
Np1 O4 Na1 152.4(5) . 5_656
Np1 O4 Na1 107.9(4) . .
Na1 O4 Na1 99.7(4) 5_656 .
Na1 O5 Na1 91.8(4) 3_455 7

loop_
_geom_bond_atom_site_label_1
_geom_bond_atom_site_label_2
_geom_bond_distance
_geom_bond_site_symmetry_2
Na1 O4 2.297(11) 5_656
Na1 O3 2.344(10) .
Na1 O5 2.355(7) 3_545
Na1 O5 2.355(7) 7
Na1 O4 2.524(10) .
Na1 Na1 3.381(10) 5_655
Na1 Np1 3.542(5) .
Na1 Na1 3.688(10) 5_656
Na1 Np1 4.009(5) 5_656
Np1 O2 1.823(10) .
Np1 O4 1.829(9) .
Np1 O3 2.398(8) .
Np1 O1 2.412(6) .
Np1 O1 2.412(6) 6
Np1 O1 2.531(6) 7_556
Np1 O1 2.531(6) 4_546
Np1 Se1 3.3207(14) 5_656
Np1 Na1 4.009(5) 5_656
Se1 O3 1.683(8) 5_655
Se1 O1 1.695(6) 8
Se1 O1 1.695(6) 3_545
Se1 Np1 3.3207(14) 5_656
O1 Se1 1.695(6) 3_455
O1 Np1 2.531(6) 7_556
O3 Se1 1.683(8) 5_655
O4 Na1 2.297(11) 5_656
O5 Na1 2.355(7) 3_455
O5 Na1 2.355(7) 7
